data_7212807
loop_
_publ_author_name
'Adams, Christopher J.'
'Real, Jos\'e Antonio'
'Waddington, Rachel E.'

_publ_section_title
;
 The two-dimensional iron(ii)--thiocyanate--4,4&#x2032;-bipyridine
 coordination network
;
_journal_issue 11
_journal_name_full CrystEngComm
_journal_page_first 3547
_journal_paper_doi 10.1039/c0ce00149j
_journal_volume 12
_journal_year 2010
_chemical_formula_sum 'C36 H32 Fe N6 S2'
_chemical_formula_weight 668.65
_chemical_name_systematic
;
?
;
_space_group_IT_number 15
_symmetry_cell_setting monoclinic
_symmetry_space_group_name_Hall '-C 2yc'
_symmetry_space_group_name_H-M 'C 1 2/c 1'
_atom_sites_solution_hydrogens geom
_atom_sites_solution_primary direct
_atom_sites_solution_secondary difmap
_audit_creation_method SHELXL-97
_cell_angle_alpha 90.00
_cell_angle_beta 99.347(3)
_cell_angle_gamma 90.00
_cell_formula_units_Z 4
_cell_length_a 21.3329(11)
_cell_length_b 11.5783(5)
_cell_length_c 12.9964(7)
_cell_measurement_reflns_used 3311
_cell_measurement_temperature 100(2)
_cell_measurement_theta_max 27.16
_cell_measurement_theta_min 2.46
_cell_volume 3167.5(3)
_computing_cell_refinement 'Bruker SAINT'
_computing_data_collection 'Bruker APEX2'
_computing_data_reduction 'Bruker SAINT'
_computing_molecular_graphics 'Bruker SHELXTL'
_computing_publication_material 'Bruker SHELXTL'
_computing_structure_refinement 'SHELXL-97 (Sheldrick, 1997)'
_computing_structure_solution 'SHELXS-97 (Sheldrick, 1990)'
_diffrn_ambient_temperature 100(2)
_diffrn_measured_fraction_theta_full 0.992
_diffrn_measured_fraction_theta_max 0.992
_diffrn_measurement_device_type 'Bruker APEX-II CCD'
_diffrn_measurement_method '\f and \w scans'
_diffrn_radiation_monochromator graphite
_diffrn_radiation_source 'fine-focus sealed tube'
_diffrn_radiation_type MoK\a
_diffrn_radiation_wavelength 0.71073
_diffrn_reflns_av_R_equivalents 0.0420
_diffrn_reflns_av_sigmaI/netI 0.0406
_diffrn_reflns_limit_h_max 27
_diffrn_reflns_limit_h_min -21
_diffrn_reflns_limit_k_max 15
_diffrn_reflns_limit_k_min -14
_diffrn_reflns_limit_l_max 16
_diffrn_reflns_limit_l_min -16
_diffrn_reflns_number 13856
_diffrn_reflns_theta_full 27.63
_diffrn_reflns_theta_max 27.63
_diffrn_reflns_theta_min 2.01
_diffrn_standards_number 0
_exptl_absorpt_coefficient_mu 0.645
_exptl_absorpt_correction_T_max 0.74
_exptl_absorpt_correction_T_min 0.62
_exptl_absorpt_correction_type multi-scan
_exptl_absorpt_process_details SADABS
_exptl_crystal_colour Orange
_exptl_crystal_density_diffrn 1.402
_exptl_crystal_density_meas ?
_exptl_crystal_density_method 'not measured'
_exptl_crystal_description Prism
_exptl_crystal_F_000 1392
_exptl_crystal_size_max 0.13
_exptl_crystal_size_mid 0.065
_exptl_crystal_size_min 0.049
_refine_diff_density_max 2.075
_refine_diff_density_min -2.032
_refine_diff_density_rms 0.122
_refine_ls_extinction_method none
_refine_ls_goodness_of_fit_ref 1.044
_refine_ls_hydrogen_treatment constr
_refine_ls_matrix_type full
_refine_ls_number_parameters 248
_refine_ls_number_reflns 3662
_refine_ls_number_restraints 99
_refine_ls_restrained_S_all 1.071
_refine_ls_R_factor_all 0.1053
_refine_ls_R_factor_gt 0.0784
_refine_ls_shift/su_max 0.000
_refine_ls_shift/su_mean 0.000
_refine_ls_structure_factor_coef Fsqd
_refine_ls_weighting_details 'calc w=1/[\s^2^(Fo^2^)+(0.0762P)^2^+36.8617P] where P=(Fo^2^+2Fc^2^)/3'
_refine_ls_weighting_scheme calc
_refine_ls_wR_factor_gt 0.1861
_refine_ls_wR_factor_ref 0.2056
_reflns_number_gt 2756
_reflns_number_total 3662
_reflns_threshold_expression >2sigma(I)
_cod_data_source_file c0ce00149j.txt
_cod_data_source_block 1-2toluene
_cod_depositor_comments
;
The following automatic conversions were performed:

'_symmetry_cell_setting' value 'Monoclinic' changed to 'monoclinic'
according to /home/saulius/struct/CIF-dictionaries/cif_core.dic
dictionary named 'cif_core.dic' version 2.4.2 from 2011-04-26.

Automatic conversion script
Id: cif_fix_values 1891 2012-01-12 08:04:46Z andrius 

The following automatic conversions were performed:

'_exptl_crystal_density_meas' value 'not measured' was changed to '?'
- the value is perceived as not measured.

Automatic conversion script
Id: cif_fix_values 3008 2015-01-20 13:52:24Z robertas 
;
_cod_original_sg_symbol_H-M C2/c
_cod_database_code 7212807

loop_
_symmetry_equiv_pos_as_xyz
'x, y, z'
'-x, y, -z+1/2'
'x+1/2, y+1/2, z'
'-x+1/2, y+1/2, -z+1/2'
'-x, -y, -z'
'x, -y, z-1/2'
'-x+1/2, -y+1/2, -z'
'x+1/2, -y+1/2, z-1/2'

loop_
_atom_site_label
_atom_site_type_symbol
_atom_site_fract_x
_atom_site_fract_y
_atom_site_fract_z
_atom_site_U_iso_or_equiv
_atom_site_adp_type
_atom_site_occupancy
_atom_site_symmetry_multiplicity
_atom_site_calc_flag
_atom_site_refinement_flags
_atom_site_disorder_assembly
_atom_site_disorder_group
Fe1 Fe 0.0000 0.28016(7) 0.2500 0.0175(2) Uani 1 2 d S . .
N1 N 0.03851(17) 0.2757(3) 0.1107(3) 0.0212(7) Uani 1 1 d . . .
C1 C 0.0734(2) 0.2977(4) 0.0533(3) 0.0228(9) Uani 1 1 d . . .
S1 S 0.12106(7) 0.32912(17) -0.02800(12) 0.0493(5) Uani 1 1 d . . .
N3 N -0.09733(16) 0.2758(3) 0.1574(3) 0.0201(7) Uani 1 1 d . . .
C3 C -0.1133(2) 0.3375(4) 0.0699(4) 0.0286(10) Uani 1 1 d . . .
H3A H -0.0826 0.3888 0.0501 0.034 Uiso 1 1 calc R . .
C4 C -0.1720(2) 0.3307(4) 0.0068(4) 0.0277(10) Uani 1 1 d . . .
H4A H -0.1808 0.3768 -0.0544 0.033 Uiso 1 1 calc R . .
C5 C -0.2184(2) 0.2560(4) 0.0330(3) 0.0203(9) Uani 1 1 d . . .
C6 C -0.2014(2) 0.1924(4) 0.1239(4) 0.0290(10) Uani 1 1 d . . .
H6A H -0.2308 0.1397 0.1455 0.035 Uiso 1 1 calc R . .
C7 C -0.1417(2) 0.2054(4) 0.1832(4) 0.0265(10) Uani 1 1 d . . .
H7A H -0.1318 0.1618 0.2457 0.032 Uiso 1 1 calc R . .
N5 N 0.0000 0.0872(4) 0.2500 0.0263(12) Uani 1 2 d S . .
C13 C -0.0112(3) 0.0274(4) 0.1615(4) 0.0332(11) Uani 1 1 d . . .
H13A H -0.0192 0.0687 0.0976 0.040 Uiso 1 1 calc R . .
C14 C -0.0116(3) -0.0923(4) 0.1580(4) 0.0313(11) Uani 1 1 d . . .
H14A H -0.0199 -0.1314 0.0929 0.038 Uiso 1 1 calc R . .
C15 C 0.0000 -0.1544(5) 0.2500 0.0249(13) Uani 1 2 d S . .
N6 N 0.0000 -0.5256(4) 0.2500 0.0176(10) Uani 1 2 d S . .
C18 C -0.0323(2) -0.4645(4) 0.3117(4) 0.0238(9) Uani 1 1 d . . .
H18A H -0.0561 -0.5054 0.3557 0.029 Uiso 1 1 calc R . .
C21 C -0.0330(2) -0.3450(4) 0.3150(4) 0.0252(9) Uani 1 1 d . . .
H21A H -0.0559 -0.3059 0.3614 0.030 Uiso 1 1 calc R . .
C22 C 0.0000 -0.2829(5) 0.2500 0.0224(12) Uani 1 2 d S . .
C100 C -0.2791(4) -0.0085(9) 0.3062(9) 0.037(4) Uani 0.425(13) 1 d PGDU A 1
H10A H -0.3146 0.0309 0.3250 0.044 Uiso 0.425(13) 1 calc PR A 1
C101 C -0.2855(4) -0.0701(10) 0.2132(7) 0.022(3) Uani 0.425(13) 1 d PGDU A 1
H10B H -0.3255 -0.0727 0.1686 0.027 Uiso 0.425(13) 1 calc PR A 1
C102 C -0.2336(5) -0.1278(9) 0.1856(6) 0.030(3) Uani 0.425(13) 1 d PGDU A 1
H10C H -0.2380 -0.1698 0.1221 0.036 Uiso 0.425(13) 1 calc PR A 1
C103 C -0.1752(4) -0.1239(10) 0.2509(8) 0.052(4) Uani 0.425(13) 1 d PGDU A 1
H10D H -0.1397 -0.1634 0.2320 0.063 Uiso 0.425(13) 1 calc PR A 1
C104 C -0.1687(4) -0.0624(10) 0.3439(7) 0.029(3) Uani 0.425(13) 1 d PGDU A 1
H10E H -0.1288 -0.0598 0.3885 0.035 Uiso 0.425(13) 1 calc PR A 1
C105 C -0.2206(5) -0.0047(10) 0.3715(7) 0.057(5) Uani 0.425(13) 1 d PGDU A 1
C106 C -0.2006(10) 0.0553(17) 0.4629(14) 0.081(6) Uani 0.425(13) 1 d PDU A 1
H10F H -0.1548 0.0696 0.4703 0.121 Uiso 0.425(13) 1 calc PR A 1
H10G H -0.2096 0.0097 0.5223 0.121 Uiso 0.425(13) 1 calc PR A 1
H10H H -0.2232 0.1292 0.4609 0.121 Uiso 0.425(13) 1 calc PR A 1
C200 C -0.1788(5) -0.0933(9) 0.2920(10) 0.060(4) Uani 0.575(13) 1 d PGDU A 2
H20A H -0.1406 -0.1349 0.2898 0.072 Uiso 0.575(13) 1 calc PR A 2
C201 C -0.2313(6) -0.1102(10) 0.2149(9) 0.112(8) Uani 0.575(13) 1 d PGDU A 2
H20B H -0.2290 -0.1635 0.1600 0.134 Uiso 0.575(13) 1 calc PR A 2
C202 C -0.2871(5) -0.0493(11) 0.2182(8) 0.071(6) Uani 0.575(13) 1 d PGDU A 2
H20C H -0.3229 -0.0609 0.1655 0.085 Uiso 0.575(13) 1 calc PR A 2
C203 C -0.2903(3) 0.0285(10) 0.2985(8) 0.049(3) Uani 0.575(13) 1 d PGDU A 2
H20D H -0.3285 0.0702 0.3008 0.059 Uiso 0.575(13) 1 calc PR A 2
C204 C -0.2378(4) 0.0455(9) 0.3756(6) 0.064(4) Uani 0.575(13) 1 d PGDU A 2
H20E H -0.2401 0.0987 0.4305 0.077 Uiso 0.575(13) 1 calc PR A 2
C205 C -0.1820(3) -0.0154(9) 0.3723(7) 0.054(4) Uani 0.575(13) 1 d PGDU A 2
C206 C -0.1277(5) -0.0070(11) 0.4504(9) 0.051(3) Uani 0.575(13) 1 d PDU A 2
H20F H -0.1394 0.0288 0.5129 0.077 Uiso 0.575(13) 1 calc PR A 2
H20G H -0.0954 0.0403 0.4247 0.077 Uiso 0.575(13) 1 calc PR A 2
H20H H -0.1106 -0.0844 0.4677 0.077 Uiso 0.575(13) 1 calc PR A 2

loop_
_atom_site_aniso_label
_atom_site_aniso_U_11
_atom_site_aniso_U_22
_atom_site_aniso_U_33
_atom_site_aniso_U_23
_atom_site_aniso_U_13
_atom_site_aniso_U_12
Fe1 0.0186(4) 0.0137(4) 0.0209(4) 0.000 0.0049(3) 0.000
N1 0.0231(18) 0.0194(17) 0.0213(18) -0.0004(14) 0.0045(14) 0.0002(15)
C1 0.019(2) 0.024(2) 0.024(2) 0.0044(17) 0.0008(17) 0.0021(17)
S1 0.0270(7) 0.0803(12) 0.0440(8) 0.0257(8) 0.0158(6) 0.0028(7)
N3 0.0181(17) 0.0183(17) 0.0241(18) -0.0036(14) 0.0039(14) -0.0048(14)
C3 0.023(2) 0.027(2) 0.034(3) 0.005(2) 0.0005(19) -0.0095(19)
C4 0.024(2) 0.028(2) 0.030(2) 0.0057(19) 0.0009(18) -0.0075(19)
C5 0.021(2) 0.019(2) 0.022(2) -0.0067(16) 0.0054(17) -0.0049(16)
C6 0.024(2) 0.037(3) 0.025(2) 0.0002(19) 0.0038(18) -0.0157(19)
C7 0.025(2) 0.030(2) 0.024(2) 0.0008(18) 0.0019(18) -0.0116(19)
N5 0.044(3) 0.015(2) 0.022(3) 0.000 0.013(2) 0.000
C13 0.059(3) 0.018(2) 0.026(2) 0.0015(18) 0.015(2) 0.004(2)
C14 0.054(3) 0.017(2) 0.024(2) -0.0019(17) 0.011(2) 0.001(2)
C15 0.034(3) 0.016(3) 0.026(3) 0.000 0.012(3) 0.000
N6 0.015(2) 0.016(2) 0.021(2) 0.000 0.0001(19) 0.000
C18 0.025(2) 0.019(2) 0.029(2) -0.0022(17) 0.0083(18) -0.0019(17)
C21 0.031(2) 0.018(2) 0.028(2) -0.0040(17) 0.0101(19) -0.0002(18)
C22 0.026(3) 0.017(3) 0.025(3) 0.000 0.005(2) 0.000
C100 0.032(6) 0.026(6) 0.049(7) 0.012(6) -0.002(6) -0.011(5)
C101 0.021(6) 0.013(5) 0.033(6) 0.010(4) 0.004(5) 0.004(4)
C102 0.034(6) 0.035(6) 0.024(5) 0.018(4) 0.013(4) 0.010(5)
C103 0.035(6) 0.071(9) 0.050(8) 0.027(7) 0.006(6) 0.001(6)
C104 0.019(5) 0.032(6) 0.035(6) -0.005(5) 0.001(5) -0.019(5)
C105 0.081(9) 0.041(7) 0.043(7) 0.001(6) -0.004(7) -0.055(7)
C106 0.080(9) 0.063(9) 0.086(10) 0.010(7) -0.025(8) -0.015(7)
C200 0.098(8) 0.039(6) 0.052(7) 0.001(5) 0.035(6) 0.022(6)
C201 0.116(11) 0.101(11) 0.124(11) 0.003(9) 0.038(9) -0.007(9)
C202 0.074(9) 0.055(8) 0.094(10) 0.016(7) 0.041(8) 0.007(6)
C203 0.048(6) 0.066(7) 0.038(5) 0.040(5) 0.024(4) 0.034(5)
C204 0.046(6) 0.094(8) 0.055(6) 0.048(6) 0.018(5) 0.026(6)
C205 0.045(6) 0.070(8) 0.050(6) 0.038(6) 0.015(5) -0.009(6)
C206 0.043(5) 0.057(6) 0.049(6) 0.015(5) -0.004(4) -0.016(5)

loop_
_atom_type_symbol
_atom_type_description
_atom_type_scat_dispersion_real
_atom_type_scat_dispersion_imag
_atom_type_scat_source
C C 0.0033 0.0016 'International Tables Vol C Tables 4.2.6.8 and 6.1.1.4'
H H 0.0000 0.0000 'International Tables Vol C Tables 4.2.6.8 and 6.1.1.4'
N N 0.0061 0.0033 'International Tables Vol C Tables 4.2.6.8 and 6.1.1.4'
S S 0.1246 0.1234 'International Tables Vol C Tables 4.2.6.8 and 6.1.1.4'
Fe Fe 0.3463 0.8444 'International Tables Vol C Tables 4.2.6.8 and 6.1.1.4'

loop_
_geom_angle_atom_site_label_1
_geom_angle_atom_site_label_2
_geom_angle_atom_site_label_3
_geom_angle
_geom_angle_site_symmetry_1
_geom_angle_site_symmetry_3
N1 Fe1 N1 177.2(2) 2 .
N1 Fe1 N3 89.68(13) 2 2
N1 Fe1 N3 90.26(13) . 2
N1 Fe1 N3 90.26(13) 2 .
N1 Fe1 N3 89.68(13) . .
N3 Fe1 N3 177.40(19) 2 .
N1 Fe1 N5 88.61(10) 2 .
N1 Fe1 N5 88.61(10) . .
N3 Fe1 N5 88.70(9) 2 .
N3 Fe1 N5 88.70(9) . .
N1 Fe1 N6 91.39(10) 2 1_565
N1 Fe1 N6 91.39(10) . 1_565
N3 Fe1 N6 91.30(9) 2 1_565
N3 Fe1 N6 91.30(9) . 1_565
N5 Fe1 N6 180.0 . 1_565
C1 N1 Fe1 157.6(4) . .
N1 C1 S1 179.0(4) . .
C7 N3 C3 116.6(4) . .
C7 N3 Fe1 121.0(3) . .
C3 N3 Fe1 122.3(3) . .
N3 C3 C4 123.7(4) . .
C3 C4 C5 119.9(4) . .
C6 C5 C4 116.0(4) . .
C6 C5 C5 121.9(5) . 7_455
C4 C5 C5 122.1(5) . 7_455
C7 C6 C5 120.3(4) . .
N3 C7 C6 123.5(4) . .
C13 N5 C13 117.3(6) 2 .
C13 N5 Fe1 121.4(3) 2 .
C13 N5 Fe1 121.4(3) . .
N5 C13 C14 123.2(5) . .
C15 C14 C13 119.5(5) . .
C14 C15 C14 117.4(6) 2 .
C14 C15 C22 121.3(3) 2 .
C14 C15 C22 121.3(3) . .
C18 N6 C18 116.3(5) . 2
C18 N6 Fe1 121.9(3) . 1_545
C18 N6 Fe1 121.9(3) 2 1_545
N6 C18 C21 123.6(4) . .
C18 C21 C22 119.5(4) . .
C21 C22 C21 117.5(6) . 2
C21 C22 C15 121.3(3) . .
C21 C22 C15 121.3(3) 2 .
C101 C100 C105 120.0 . .
C100 C101 C102 120.0 . .
C103 C102 C101 120.0 . .
C102 C103 C104 120.0 . .
C103 C104 C105 120.0 . .
C106 C105 C104 108.4(11) . .
C106 C105 C100 131.5(11) . .
C104 C105 C100 120.0 . .
C201 C200 C205 120.0 . .
C200 C201 C202 120.0 . .
C201 C202 C203 120.0 . .
C204 C203 C202 120.0 . .
C205 C204 C203 120.0 . .
C204 C205 C200 120.0 . .
C204 C205 C206 123.4(8) . .
C200 C205 C206 116.6(9) . .

loop_
_geom_bond_atom_site_label_1
_geom_bond_atom_site_label_2
_geom_bond_distance
_geom_bond_site_symmetry_2
Fe1 N1 2.106(4) 2
Fe1 N1 2.106(4) .
Fe1 N3 2.225(3) 2
Fe1 N3 2.225(3) .
Fe1 N5 2.234(5) .
Fe1 N6 2.249(5) 1_565
N1 C1 1.165(6) .
C1 S1 1.622(5) .
N3 C7 1.332(5) .
N3 C3 1.339(6) .
C3 C4 1.384(6) .
C4 C5 1.397(6) .
C5 C6 1.390(6) .
C5 C5 1.483(8) 7_455
C6 C7 1.386(6) .
N5 C13 1.330(6) 2
N5 C13 1.330(6) .
C13 C14 1.387(6) .
C14 C15 1.382(6) .
C15 C14 1.382(6) 2
C15 C22 1.488(8) .
N6 C18 1.342(5) .
N6 C18 1.342(5) 2
N6 Fe1 2.249(5) 1_545
C18 C21 1.384(6) .
C21 C22 1.385(5) .
C22 C21 1.385(5) 2
C100 C101 1.3900 .
C100 C105 1.3900 .
C101 C102 1.3900 .
C102 C103 1.3900 .
C103 C104 1.3900 .
C104 C105 1.3900 .
C105 C106 1.383(15) .
C200 C201 1.3900 .
C200 C205 1.3900 .
C201 C202 1.3900 .
C202 C203 1.3900 .
C203 C204 1.3900 .
C204 C205 1.3900 .
C205 C206 1.415(11) .
